data_4504017
loop_
_publ_author_name
'Aragoni, M. Carla'
'Arca, Massimiliano'
'Demartin, Francesco'
'Devillanova, Francesco A.'
'Gelbrich, Thomas'
'Garau, Alessandra'
'Hursthouse, Michael B.'
'Isaia, Francesco'
'Lippolis, Vito'

_publ_section_title
;
 Charge-Transfer Adducts ofN-Methylthiazolidine-2-thione with IBr and
 I2:&#x00A0; An Example of Polymorphism Featuring Interpenetrating
 Three-Dimensional Subcomponent Assemblies and
 Halogen&#x00B7;&#x00B7;&#x00B7;\p&#x00B7;&#x00B7;&#x00B7;\Halogen Weak
 Interactions
;
_journal_issue 7
_journal_name_full 'Crystal Growth &amp; Design'
_journal_page_first 1284
_journal_paper_doi 10.1021/cg0606545
_journal_volume 7
_journal_year 2007
_chemical_formula_sum 'C4 H7 Br I N S2'
_chemical_formula_weight 340.04
_chemical_name_systematic
;
 ?
;
_space_group_IT_number 9
_symmetry_cell_setting monoclinic
_symmetry_space_group_name_Hall 'C -2yc'
_symmetry_space_group_name_H-M 'C 1 c 1'
_atom_sites_solution_hydrogens geom
_atom_sites_solution_primary direct
_atom_sites_solution_secondary difmap
_audit_creation_method SHELXL-97
_cell_angle_alpha 90.00
_cell_angle_beta 123.96(2)
_cell_angle_gamma 90.00
_cell_formula_units_Z 12
_cell_length_a 14.746(3)
_cell_length_b 18.417(9)
_cell_length_c 12.542(4)
_cell_measurement_reflns_used 25
_cell_measurement_temperature 293(2)
_cell_measurement_theta_max 16.8
_cell_measurement_theta_min 8.3
_cell_volume 2825.1(19)
_computing_structure_refinement 'SHELXL-97 (Sheldrick, 1997)'
_diffrn_ambient_temperature 293(2)
_diffrn_measured_fraction_theta_full 0.994
_diffrn_measured_fraction_theta_max 0.994
_diffrn_measurement_device_type 'Enraf-Nonius CAD$ diffractometer'
_diffrn_measurement_method 'omega scan'
_diffrn_radiation_monochromator graphite
_diffrn_radiation_source 'fine-focus sealed tube'
_diffrn_radiation_type MoK\a
_diffrn_radiation_wavelength 0.71073
_diffrn_reflns_av_R_equivalents 0.0180
_diffrn_reflns_av_sigmaI/netI 0.0282
_diffrn_reflns_limit_h_max 17
_diffrn_reflns_limit_h_min 0
_diffrn_reflns_limit_k_max 21
_diffrn_reflns_limit_k_min 0
_diffrn_reflns_limit_l_max 12
_diffrn_reflns_limit_l_min -14
_diffrn_reflns_number 2474
_diffrn_reflns_theta_full 25.00
_diffrn_reflns_theta_max 25.00
_diffrn_reflns_theta_min 3.33
_diffrn_standards_interval_time '3600 sec'
_diffrn_standards_number 3
_exptl_absorpt_coefficient_mu 8.013
_exptl_absorpt_correction_T_max 1.00
_exptl_absorpt_correction_T_min 0.72
_exptl_absorpt_correction_type empirical
_exptl_absorpt_process_details psi-scan
_exptl_crystal_colour brown
_exptl_crystal_density_diffrn 2.398
_exptl_crystal_density_method 'not measured'
_exptl_crystal_description prism
_exptl_crystal_F_000 1896
_exptl_crystal_size_max 0.16
_exptl_crystal_size_mid 0.12
_exptl_crystal_size_min 0.10
_refine_diff_density_max 0.942
_refine_diff_density_min -1.120
_refine_diff_density_rms 0.156
_refine_ls_abs_structure_details 'Flack H D (1983), Acta Cryst. A39, 876-881'
_refine_ls_abs_structure_Flack 0.01(3)
_refine_ls_extinction_method none
_refine_ls_goodness_of_fit_ref 1.040
_refine_ls_hydrogen_treatment riding
_refine_ls_matrix_type full
_refine_ls_number_parameters 248
_refine_ls_number_reflns 2474
_refine_ls_number_restraints 2
_refine_ls_restrained_S_all 1.039
_refine_ls_R_factor_all 0.0601
_refine_ls_R_factor_gt 0.0368
_refine_ls_shift/su_max 0.004
_refine_ls_shift/su_mean 0.000
_refine_ls_structure_factor_coef Fsqd
_refine_ls_weighting_details 'calc w=1/[\s^2^(Fo^2^)+(0.0690P)^2^+10.1900P] where P=(Fo^2^+2Fc^2^)/3'
_refine_ls_weighting_scheme calc
_refine_ls_wR_factor_gt 0.0971
_refine_ls_wR_factor_ref 0.1067
_reflns_number_gt 1977
_reflns_number_total 2474
_reflns_threshold_expression >2sigma(I)
_cod_data_source_file cg0606545si20060928_074906.cif
_cod_data_source_block dev84bis
_cod_original_sg_symbol_H-M Cc
_cod_database_code 4504017

loop_
_symmetry_equiv_pos_as_xyz
'x, y, z'
'x, -y, z+1/2'
'x+1/2, y+1/2, z'
'x+1/2, -y+1/2, z+1/2'

loop_
_atom_site_label
_atom_site_type_symbol
_atom_site_fract_x
_atom_site_fract_y
_atom_site_fract_z
_atom_site_U_iso_or_equiv
_atom_site_adp_type
_atom_site_occupancy
_atom_site_symmetry_multiplicity
_atom_site_calc_flag
_atom_site_refinement_flags
IA I 1.00002(8) 0.72078(6) 1.00007(10) 0.0476(3) Uani 1 1 d .
IB I 0.99462(8) 0.41118(6) 1.00446(10) 0.0494(3) Uani 1 1 d .
IC I 1.08337(7) 0.93322(6) 0.88691(9) 0.0457(3) Uani 1 1 d .
BrA Br 1.09587(19) 0.62880(10) 0.9130(2) 0.0599(6) Uani 1 1 d .
BrB Br 1.06859(18) 0.30300(11) 0.9142(2) 0.0648(5) Uani 1 1 d .
BrC Br 0.99687(19) 1.03382(11) 0.97355(18) 0.0615(6) Uani 1 1 d .
S1A S 0.9178(4) 0.8056(3) 1.0930(4) 0.0565(11) Uani 1 1 d .
S2A S 0.7832(4) 0.8423(2) 0.8095(4) 0.0539(11) Uani 1 1 d .
S1B S 0.9247(4) 0.5028(3) 1.0986(4) 0.0583(12) Uani 1 1 d .
S2B S 0.7931(4) 0.5407(3) 0.8145(5) 0.0548(12) Uani 1 1 d .
S1C S 1.1586(4) 0.8451(3) 0.7982(4) 0.0524(12) Uani 1 1 d .
S2C S 1.2999(4) 0.8135(3) 1.0833(4) 0.0512(11) Uani 1 1 d .
N1A N 0.7899(12) 0.9217(8) 0.9804(15) 0.057(4) Uani 1 1 d .
N1B N 0.7692(9) 0.6017(6) 0.9808(12) 0.035(3) Uani 1 1 d .
N1C N 1.3034(10) 0.7411(8) 0.9126(12) 0.042(3) Uani 1 1 d .
C1A C 0.8332(11) 0.8617(9) 0.9720(15) 0.040(3) Uani 1 1 d .
C2A C 0.7113(16) 0.9590(10) 0.8647(17) 0.064(5) Uani 1 1 d .
H2A1 H 0.6414 0.9603 0.8554 0.077 Uiso 1 1 calc R
H2A2 H 0.7349 1.0086 0.8681 0.077 Uiso 1 1 calc R
C3A C 0.700(2) 0.9222(12) 0.758(2) 0.089(8) Uani 1 1 d .
H3A1 H 0.7214 0.9545 0.7148 0.107 Uiso 1 1 calc R
H3A2 H 0.6241 0.9089 0.6978 0.107 Uiso 1 1 calc R
C1B C 0.8267(13) 0.5520(8) 0.9711(15) 0.039(3) Uani 1 1 d .
C2B C 0.6863(14) 0.6379(10) 0.8623(16) 0.058(5) Uani 1 1 d .
H2B1 H 0.7031 0.6892 0.8673 0.069 Uiso 1 1 calc R
H2B2 H 0.6153 0.6329 0.8492 0.069 Uiso 1 1 calc R
C3B C 0.6845(19) 0.6041(13) 0.7539(19) 0.077(6) Uani 1 1 d .
H3B1 H 0.6923 0.6414 0.7048 0.092 Uiso 1 1 calc R
H3B2 H 0.6152 0.5797 0.6973 0.092 Uiso 1 1 calc R
C1C C 1.2549(12) 0.7962(9) 0.9295(17) 0.043(4) Uani 1 1 d .
C2C C 1.3884(15) 0.7033(10) 1.0339(16) 0.054(4) Uani 1 1 d .
H2C1 H 1.3632 0.6551 1.0364 0.065 Uiso 1 1 calc R
H2C2 H 1.4554 0.6985 1.0372 0.065 Uiso 1 1 calc R
C3C C 1.4090(16) 0.7462(13) 1.1450(15) 0.067(6) Uani 1 1 d .
H3C1 H 1.4796 0.7701 1.1869 0.080 Uiso 1 1 calc R
H3C2 H 1.4088 0.7149 1.2070 0.080 Uiso 1 1 calc R
C4A C 0.8206(18) 0.9490(11) 1.106(2) 0.072(6) Uani 1 1 d .
H4A1 H 0.7560 0.9634 1.1014 0.086 Uiso 1 1 calc R
H4A2 H 0.8683 0.9900 1.1291 0.086 Uiso 1 1 calc R
H4A3 H 0.8575 0.9115 1.1690 0.086 Uiso 1 1 calc R
C4B C 0.7827(18) 0.6216(12) 1.097(2) 0.067(6) Uani 1 1 d .
H4B1 H 0.7126 0.6320 1.0821 0.080 Uiso 1 1 calc R
H4B2 H 0.8283 0.6638 1.1317 0.080 Uiso 1 1 calc R
H4B3 H 0.8163 0.5823 1.1576 0.080 Uiso 1 1 calc R
C4C C 1.280(2) 0.7100(12) 0.7904(18) 0.074(6) Uani 1 1 d .
H4C1 H 1.2913 0.6584 0.7995 0.088 Uiso 1 1 calc R
H4C2 H 1.3284 0.7313 0.7704 0.088 Uiso 1 1 calc R
H4C3 H 1.2057 0.7202 0.7222 0.088 Uiso 1 1 calc R

loop_
_atom_site_aniso_label
_atom_site_aniso_U_11
_atom_site_aniso_U_22
_atom_site_aniso_U_33
_atom_site_aniso_U_23
_atom_site_aniso_U_13
_atom_site_aniso_U_12
IA 0.0389(5) 0.0496(6) 0.0463(6) 0.0058(6) 0.0189(4) 0.0018(5)
IB 0.0362(5) 0.0483(6) 0.0559(6) 0.0016(6) 0.0210(4) -0.0006(5)
IC 0.0385(5) 0.0462(6) 0.0467(6) 0.0056(6) 0.0202(4) 0.0002(5)
BrA 0.0723(13) 0.0502(10) 0.0712(16) 0.0071(9) 0.0487(13) 0.0132(9)
BrB 0.0571(10) 0.0611(11) 0.0783(13) -0.0088(10) 0.0392(10) 0.0088(9)
BrC 0.0621(11) 0.0626(11) 0.0597(14) -0.0036(9) 0.0340(10) 0.0128(9)
S1A 0.050(2) 0.074(3) 0.036(2) 0.007(2) 0.0182(18) 0.011(2)
S2A 0.054(2) 0.065(3) 0.035(2) -0.001(2) 0.0202(19) 0.012(2)
S1B 0.051(2) 0.064(3) 0.042(2) -0.003(2) 0.0148(19) 0.013(2)
S2B 0.058(3) 0.062(3) 0.046(3) -0.004(2) 0.031(2) 0.007(2)
S1C 0.048(2) 0.059(3) 0.042(3) 0.003(2) 0.020(2) 0.008(2)
S2C 0.052(2) 0.065(3) 0.035(2) -0.007(2) 0.0231(19) 0.008(2)
N1A 0.059(8) 0.047(8) 0.073(11) -0.020(8) 0.042(8) -0.006(7)
N1B 0.038(6) 0.036(6) 0.036(7) -0.013(5) 0.025(6) -0.005(5)
N1C 0.037(6) 0.061(8) 0.027(7) -0.006(7) 0.017(6) -0.008(6)
C1A 0.035(7) 0.050(9) 0.045(9) 0.002(7) 0.029(7) -0.002(7)
C2A 0.062(11) 0.053(10) 0.056(12) 0.010(9) 0.020(10) 0.012(9)
C3A 0.117(19) 0.070(14) 0.057(13) 0.006(10) 0.034(12) 0.038(13)
C1B 0.049(9) 0.034(7) 0.039(8) -0.006(7) 0.027(7) -0.010(6)
C2B 0.053(10) 0.059(10) 0.055(11) 0.004(9) 0.026(9) 0.019(9)
C3B 0.097(16) 0.088(15) 0.045(11) 0.014(10) 0.040(11) 0.032(12)
C1C 0.025(7) 0.054(10) 0.043(9) -0.006(8) 0.014(7) 0.003(7)
C2C 0.057(10) 0.066(11) 0.030(9) -0.005(8) 0.018(8) 0.007(9)
C3C 0.071(12) 0.092(14) 0.021(8) 0.014(9) 0.016(8) 0.033(11)
C4A 0.072(13) 0.065(12) 0.078(15) -0.015(10) 0.041(11) 0.004(10)
C4B 0.068(12) 0.064(12) 0.058(13) -0.013(9) 0.030(10) -0.001(9)
C4C 0.089(14) 0.092(15) 0.040(11) -0.022(10) 0.036(10) 0.001(12)

loop_
_atom_type_symbol
_atom_type_description
_atom_type_scat_dispersion_real
_atom_type_scat_dispersion_imag
_atom_type_scat_source
I I -0.4742 1.8119 'International Tables Vol C Tables 4.2.6.8 and 6.1.1.4'
Br Br -0.2901 2.4595 'International Tables Vol C Tables 4.2.6.8 and 6.1.1.4'
S S 0.1246 0.1234 'International Tables Vol C Tables 4.2.6.8 and 6.1.1.4'
N N 0.0061 0.0033 'International Tables Vol C Tables 4.2.6.8 and 6.1.1.4'
C C 0.0033 0.0016 'International Tables Vol C Tables 4.2.6.8 and 6.1.1.4'
H H 0.0000 0.0000 'International Tables Vol C Tables 4.2.6.8 and 6.1.1.4'

loop_
_geom_angle_atom_site_label_1
_geom_angle_atom_site_label_2
_geom_angle_atom_site_label_3
_geom_angle
S1A IA BrA 177.26(10)
S1B IB BrB 175.26(13)
S1C IC BrC 177.26(12)
C1A S1A IA 105.1(6)
C1A S2A C3A 90.5(9)
C1B S1B IB 105.4(6)
C1B S2B C3B 91.4(8)
C1C S1C IC 104.2(6)
C1C S2C C3C 92.6(8)
C1A N1A C2A 118.7(14)
C1A N1A C4A 120.3(16)
C2A N1A C4A 121.0(15)
C1B N1B C4B 124.0(15)
C1B N1B C2B 116.5(14)
C4B N1B C2B 119.5(13)
C1C N1C C4C 128.8(15)
C1C N1C C2C 114.4(13)
C4C N1C C2C 116.7(15)
N1A C1A S1A 126.7(13)
N1A C1A S2A 110.7(12)
S1A C1A S2A 122.5(9)
C3A C2A N1A 109.1(16)
C2A C3A S2A 110.9(14)
N1B C1B S1B 122.9(13)
N1B C1B S2B 113.5(12)
S1B C1B S2B 123.6(10)
N1B C2B C3B 108.7(14)
C2B C3B S2B 109.5(13)
N1C C1C S2C 115.3(12)
N1C C1C S1C 118.7(13)
S2C C1C S1C 125.9(10)
C3C C2C N1C 108.9(14)
C2C C3C S2C 107.2(11)

loop_
_geom_bond_atom_site_label_1
_geom_bond_atom_site_label_2
_geom_bond_distance
IA S1A 2.617(5)
IA BrA 2.790(2)
IB S1B 2.582(5)
IB BrB 2.797(2)
IC S1C 2.546(5)
IC BrC 2.791(3)
S1A C1A 1.677(16)
S2A C1A 1.773(16)
S2A C3A 1.79(2)
S1B C1B 1.698(16)
S2B C1B 1.749(17)
S2B C3B 1.77(2)
S1C C1C 1.711(17)
S2C C1C 1.683(18)
S2C C3C 1.826(19)
N1A C1A 1.31(2)
N1A C2A 1.43(2)
N1A C4A 1.46(3)
N1B C1B 1.300(19)
N1B C4B 1.41(2)
N1B C2B 1.45(2)
N1C C1C 1.32(2)
N1C C4C 1.49(2)
N1C C2C 1.50(2)
C2A C3A 1.42(3)
C2B C3B 1.48(3)
C2C C3C 1.48(2)
